data_4311287
loop_
_publ_author_name
'Rolf W. Saalfrank'
'Christian Deutscher'
'Stefan Sperner'
'Takayuki Nakajima'
'Ayuk M. Ako'
'Eveline Uller'
'Frank Hampel'
'Frank W. Heinemann'

_publ_contact_author 'Dr. Frank Hampel'
_publ_contact_author_email hampel@organik.uni-erlangen.de
_publ_section_title
;
 Six-Membered Metalla-coronands. Synthesis and Crystal Packing: Columns,
 Compartments, and 3D-Networks,
;
_journal_name_full 'Inorganic Chemistry'
_journal_page_first 4372
_journal_page_last 4382
_journal_paper_doi 10.1021/ic049799w
_journal_volume 43
_journal_year 2004
_chemical_formula_sum 'C74 H122 Cl24 Fe6 N12 O24 S6'
_chemical_formula_weight 2942.10
_chemical_name_systematic
;
  ?
;
_space_group_IT_number 14
_symmetry_cell_setting monoclinic
_symmetry_space_group_name_Hall '-P 2yn'
_symmetry_space_group_name_H-M 'P 1 21/n 1'
_atom_sites_solution_hydrogens geom
_atom_sites_solution_primary direct
_atom_sites_solution_secondary difmap
_audit_creation_method SHELXL-97
_cell_angle_alpha 90.00
_cell_angle_beta 97.3160(10)
_cell_angle_gamma 90.00
_cell_formula_units_Z 2
_cell_length_a 13.5427(2)
_cell_length_b 21.8038(3)
_cell_length_c 20.6024(4)
_cell_measurement_reflns_used 12620
_cell_measurement_temperature 173(2)
_cell_volume 6034.00(17)
_computing_cell_refinement DENZO-SMN
_computing_data_collection 'Nonius Collect'
_computing_data_reduction DENZO-SMN
_computing_molecular_graphics 'SHELXTL NT'
_computing_publication_material 'SHELXTL NT'
_computing_structure_refinement 'SHELXL-97 (Sheldrick, 1997)'
_computing_structure_solution 'SHELXS-97 (Sheldrick, 1990)'
_diffrn_ambient_temperature 173(2)
_diffrn_detector_area_resol_mean 9
_diffrn_measured_fraction_theta_full 0.991
_diffrn_measured_fraction_theta_max 0.991
_diffrn_measurement_device_type 'Nonius KappaCCD'
_diffrn_radiation_monochromator graphite
_diffrn_radiation_source 'fine-focus rotating anode'
_diffrn_radiation_type MoK\a
_diffrn_radiation_wavelength 0.71073
_diffrn_reflns_av_R_equivalents 0.0329
_diffrn_reflns_av_sigmaI/netI 0.0536
_diffrn_reflns_limit_h_max 17
_diffrn_reflns_limit_h_min -17
_diffrn_reflns_limit_k_max 27
_diffrn_reflns_limit_k_min -27
_diffrn_reflns_limit_l_max 26
_diffrn_reflns_limit_l_min -26
_diffrn_reflns_number 25527
_diffrn_reflns_theta_full 27.49
_diffrn_reflns_theta_max 27.49
_diffrn_reflns_theta_min 1.99
_exptl_absorpt_coefficient_mu 1.404
_exptl_absorpt_correction_T_max 0.7666
_exptl_absorpt_correction_T_min 0.7666
_exptl_absorpt_correction_type Scalepack
_exptl_crystal_colour yellow
_exptl_crystal_density_diffrn 1.619
_exptl_crystal_density_method 'not measured'
_exptl_crystal_description cube
_exptl_crystal_F_000 3004
_exptl_crystal_size_max 0.20
_exptl_crystal_size_mid 0.20
_exptl_crystal_size_min 0.20
_refine_diff_density_max 2.477
_refine_diff_density_min -1.407
_refine_diff_density_rms 0.111
_refine_ls_extinction_method none
_refine_ls_goodness_of_fit_ref 1.029
_refine_ls_hydrogen_treatment 'riding model'
_refine_ls_matrix_type full
_refine_ls_number_parameters 658
_refine_ls_number_reflns 13732
_refine_ls_number_restraints 0
_refine_ls_restrained_S_all 1.029
_refine_ls_R_factor_all 0.0851
_refine_ls_R_factor_gt 0.0593
_refine_ls_shift/su_max 0.004
_refine_ls_shift/su_mean 0.001
_refine_ls_structure_factor_coef Fsqd
_refine_ls_weighting_details 'calc w=1/[\s^2^(Fo^2^)+(0.0995P)^2^+10.2707P] where P=(Fo^2^+2Fc^2^)/3'
_refine_ls_weighting_scheme calc
_refine_ls_wR_factor_gt 0.1615
_refine_ls_wR_factor_ref 0.1804
_reflns_number_gt 10003
_reflns_number_total 13732
_reflns_threshold_expression >2sigma(I)
_cod_data_source_file ic049799wsi20040216_012135_21.cif
_cod_data_source_block aka08
_cod_depositor_comments
;
The following automatic conversions were performed:
'_symmetry_cell_setting' value 'Monoclinic' changed to 'monoclinic'
according to '/home/saulius/struct/CIF-dictionaries/cif_core.dic'
dictionary named 'cif_core.dic' version 2.4.1 from 2010-06-29.

Automatic conversion script
Id: cif_fix_enum 1527 2010-12-29 10:47:43Z saulius 
;
_cod_database_code 4311287

loop_
_symmetry_equiv_pos_as_xyz
'x, y, z'
'-x+1/2, y+1/2, -z+1/2'
'-x, -y, -z'
'x-1/2, -y-1/2, z-1/2'

loop_
_atom_site_label
_atom_site_type_symbol
_atom_site_fract_x
_atom_site_fract_y
_atom_site_fract_z
_atom_site_U_iso_or_equiv
_atom_site_adp_type
_atom_site_occupancy
_atom_site_symmetry_multiplicity
_atom_site_calc_flag
_atom_site_refinement_flags
_atom_site_disorder_assembly
_atom_site_disorder_group
Fe1 Fe 1.15628(4) -0.11137(2) 0.50126(2) 0.01880(13) Uani 1 1 d . . .
Fe2 Fe 1.13714(4) -0.01187(2) 0.38895(2) 0.01803(13) Uani 1 1 d . . .
Fe3 Fe 1.01276(4) -0.09971(2) 0.61042(2) 0.01913(13) Uani 1 1 d . . .
O13 O 1.01372(19) -0.11017(11) 0.51543(12) 0.0204(5) Uani 1 1 d . . .
O16 O 1.1289(2) -0.10093(11) 0.40375(12) 0.0220(5) Uani 1 1 d . . .
O20 O 1.2498(2) -0.37951(13) 0.54208(17) 0.0360(7) Uani 1 1 d . . .
O24 O 1.1078(2) -0.42908(12) 0.49272(17) 0.0369(7) Uani 1 1 d . . .
O33 O 1.00716(18) -0.00854(11) 0.61467(12) 0.0204(5) Uani 1 1 d . . .
O53 O 1.17435(18) -0.02271(11) 0.48518(12) 0.0203(5) Uani 1 1 d . . .
O36 O 1.15741(19) -0.10727(12) 0.59773(12) 0.0226(5) Uani 1 1 d . . .
O40 O 1.0042(2) -0.17419(14) 0.89035(15) 0.0381(7) Uani 1 1 d . . .
O44 O 1.0494(2) -0.08255(16) 0.94286(14) 0.0395(7) Uani 1 1 d . . .
O56 O 1.13032(19) 0.08014(11) 0.38991(13) 0.0221(5) Uani 1 1 d . . .
O60 O 1.6203(2) -0.05148(14) 0.33131(16) 0.0341(7) Uani 1 1 d . . .
O64 O 1.5293(3) -0.11325(15) 0.39409(17) 0.0413(8) Uani 1 1 d . . .
N10 N 1.1069(2) -0.20755(13) 0.46537(16) 0.0222(6) Uani 1 1 d . . .
N30 N 1.0917(2) -0.08289(14) 0.71269(15) 0.0212(6) Uani 1 1 d . . .
N50 N 1.2993(2) 0.01399(14) 0.39922(15) 0.0209(6) Uani 1 1 d . . .
N70 N 1.1395(2) -0.02444(15) 0.29253(16) 0.0254(7) Uani 1 1 d . . .
N80 N 1.2992(2) -0.13868(15) 0.51122(17) 0.0273(7) Uani 1 1 d . . .
N90 N 0.9912(3) -0.18808(15) 0.63312(17) 0.0275(7) Uani 1 1 d . . .
S72 S 1.09756(13) -0.03936(7) 0.15817(6) 0.0572(4) Uani 1 1 d . . .
S82 S 1.48471(9) -0.17942(6) 0.56784(7) 0.0468(3) Uani 1 1 d . . .
S92 S 1.00056(11) -0.31321(5) 0.65832(8) 0.0535(4) Uani 1 1 d . . .
C11 C 0.9963(3) -0.21038(17) 0.46614(19) 0.0242(8) Uani 1 1 d . . .
H11A H 0.9818 -0.2357 0.5036 0.029 Uiso 1 1 calc R . .
H11B H 0.9651 -0.2304 0.4255 0.029 Uiso 1 1 calc R . .
C12 C 0.9506(3) -0.14682(16) 0.47145(18) 0.0219(7) Uani 1 1 d . . .
H12A H 0.9409 -0.1271 0.4278 0.026 Uiso 1 1 calc R . .
H12B H 0.8847 -0.1507 0.4871 0.026 Uiso 1 1 calc R . .
C14 C 1.1344(3) -0.20946(17) 0.39823(19) 0.0248(8) Uani 1 1 d . . .
H14A H 1.1029 -0.2455 0.3748 0.030 Uiso 1 1 calc R . .
H14B H 1.2074 -0.2136 0.4001 0.030 Uiso 1 1 calc R . .
C15 C 1.1002(3) -0.15134(16) 0.36171(19) 0.0243(8) Uani 1 1 d . . .
H15A H 1.1316 -0.1480 0.3210 0.029 Uiso 1 1 calc R . .
H15B H 1.0270 -0.1518 0.3499 0.029 Uiso 1 1 calc R . .
C17 C 1.1553(3) -0.25995(16) 0.5050(2) 0.0260(8) Uani 1 1 d . . .
H17A H 1.1368 -0.2577 0.5499 0.031 Uiso 1 1 calc R . .
H17B H 1.2285 -0.2555 0.5082 0.031 Uiso 1 1 calc R . .
C18 C 1.1256(3) -0.32309(17) 0.4759(2) 0.0304(9) Uani 1 1 d . . .
H18A H 1.0535 -0.3228 0.4598 0.036 Uiso 1 1 calc R . .
H18B H 1.1621 -0.3307 0.4380 0.036 Uiso 1 1 calc R . .
C19 C 1.1469(3) -0.37476(17) 0.5244(2) 0.0283(8) Uani 1 1 d . . .
H19A H 1.1134 -0.3667 0.5641 0.034 Uiso 1 1 calc R . .
C21 C 1.2727(4) -0.4287(2) 0.5883(3) 0.0452(12) Uani 1 1 d . . .
H21A H 1.2437 -0.4196 0.6290 0.054 Uiso 1 1 calc R . .
H21B H 1.3458 -0.4321 0.5994 0.054 Uiso 1 1 calc R . .
C22 C 1.2315(4) -0.4885(2) 0.5598(3) 0.0514(14) Uani 1 1 d . . .
H22A H 1.2671 -0.5007 0.5228 0.062 Uiso 1 1 calc R . .
H22B H 1.2409 -0.5211 0.5935 0.062 Uiso 1 1 calc R . .
C23 C 1.1228(4) -0.4806(2) 0.5366(3) 0.0481(13) Uani 1 1 d . . .
H23A H 1.0964 -0.5182 0.5138 0.058 Uiso 1 1 calc R . .
H23B H 1.0861 -0.4738 0.5746 0.058 Uiso 1 1 calc R . .
C31 C 1.1072(3) -0.01512(17) 0.71995(19) 0.0242(8) Uani 1 1 d . . .
H31A H 1.1758 -0.0071 0.7410 0.029 Uiso 1 1 calc R . .
H31B H 1.0604 0.0016 0.7488 0.029 Uiso 1 1 calc R . .
C51 C 1.3367(3) 0.01623(18) 0.47072(18) 0.0240(8) Uani 1 1 d . . .
H51B H 1.3784 0.0533 0.4800 0.029 Uiso 1 1 calc R . .
H51A H 1.3789 -0.0201 0.4826 0.029 Uiso 1 1 calc R . .
C32 C 1.0905(3) 0.01764(16) 0.65357(18) 0.0222(7) Uani 1 1 d . . .
H32A H 1.0786 0.0619 0.6602 0.027 Uiso 1 1 calc R . .
H32B H 1.1505 0.0134 0.6310 0.027 Uiso 1 1 calc R . .
C52 C 1.2510(3) 0.01755(17) 0.51256(19) 0.0240(8) Uani 1 1 d . . .
H52B H 1.2755 0.0046 0.5578 0.029 Uiso 1 1 calc R . .
H52A H 1.2246 0.0598 0.5141 0.029 Uiso 1 1 calc R . .
C34 C 1.1870(3) -0.11722(18) 0.71356(19) 0.0256(8) Uani 1 1 d . . .
H34A H 1.1742 -0.1618 0.7161 0.031 Uiso 1 1 calc R . .
H34B H 1.2333 -0.1053 0.7526 0.031 Uiso 1 1 calc R . .
C35 C 1.2338(3) -0.10316(18) 0.65197(18) 0.0249(8) Uani 1 1 d . . .
H35A H 1.2630 -0.0615 0.6546 0.030 Uiso 1 1 calc R . .
H35B H 1.2874 -0.1330 0.6469 0.030 Uiso 1 1 calc R . .
C37 C 1.0325(3) -0.10700(18) 0.76356(18) 0.0242(8) Uani 1 1 d . . .
H37A H 1.0234 -0.1517 0.7571 0.029 Uiso 1 1 calc R . .
H37B H 0.9657 -0.0878 0.7572 0.029 Uiso 1 1 calc R . .
C38 C 1.0800(3) -0.0953(2) 0.83387(19) 0.0316(9) Uani 1 1 d . . .
H38A H 1.1411 -0.1205 0.8429 0.038 Uiso 1 1 calc R . .
H38B H 1.0997 -0.0517 0.8385 0.038 Uiso 1 1 calc R . .
C39 C 1.0110(3) -0.11038(19) 0.88332(19) 0.0293(8) Uani 1 1 d . . .
H39A H 0.9434 -0.0933 0.8683 0.035 Uiso 1 1 calc R . .
C41 C 0.9357(4) -0.1896(2) 0.9367(3) 0.0450(12) Uani 1 1 d . . .
H41A H 0.9338 -0.2346 0.9424 0.054 Uiso 1 1 calc R . .
H41B H 0.8678 -0.1756 0.9195 0.054 Uiso 1 1 calc R . .
C42 C 0.9678(4) -0.1596(3) 1.0015(2) 0.0449(12) Uani 1 1 d . . .
H42A H 1.0310 -0.1781 1.0220 0.054 Uiso 1 1 calc R . .
H42B H 0.9167 -0.1661 1.0311 0.054 Uiso 1 1 calc R . .
C43 C 0.9821(4) -0.0919(3) 0.9910(2) 0.0486(12) Uani 1 1 d . . .
H43A H 0.9171 -0.0726 0.9759 0.058 Uiso 1 1 calc R . .
H43B H 1.0096 -0.0724 1.0328 0.058 Uiso 1 1 calc R . .
C54 C 1.2982(3) 0.07513(18) 0.3670(2) 0.0269(8) Uani 1 1 d . . .
H54A H 1.2844 0.0701 0.3189 0.032 Uiso 1 1 calc R . .
H54B H 1.3641 0.0949 0.3772 0.032 Uiso 1 1 calc R . .
C55 C 1.2185(3) 0.11535(17) 0.3910(2) 0.0254(8) Uani 1 1 d . . .
H55A H 1.2408 0.1298 0.4360 0.031 Uiso 1 1 calc R . .
H55B H 1.2058 0.1516 0.3622 0.031 Uiso 1 1 calc R . .
C57 C 1.3589(3) -0.03062(18) 0.3655(2) 0.0257(8) Uani 1 1 d . . .
H57A H 1.3280 -0.0346 0.3195 0.031 Uiso 1 1 calc R . .
H57B H 1.3546 -0.0712 0.3865 0.031 Uiso 1 1 calc R . .
C58 C 1.4687(3) -0.01466(18) 0.3656(2) 0.0287(8) Uani 1 1 d . . .
H58A H 1.4752 0.0203 0.3357 0.034 Uiso 1 1 calc R . .
H58B H 1.4980 -0.0024 0.4102 0.034 Uiso 1 1 calc R . .
C59 C 1.5237(3) -0.06945(19) 0.3438(2) 0.0288(8) Uani 1 1 d . . .
H59A H 1.4861 -0.0869 0.3030 0.035 Uiso 1 1 calc R . .
C61 C 1.6709(3) -0.1031(2) 0.3071(3) 0.0432(12) Uani 1 1 d . . .
H61A H 1.7387 -0.0909 0.2991 0.052 Uiso 1 1 calc R . .
H61B H 1.6341 -0.1173 0.2651 0.052 Uiso 1 1 calc R . .
C62 C 1.6773(4) -0.1547(2) 0.3567(3) 0.0500(13) Uani 1 1 d . . .
H62A H 1.7052 -0.1918 0.3382 0.060 Uiso 1 1 calc R . .
H62B H 1.7220 -0.1426 0.3965 0.060 Uiso 1 1 calc R . .
C63 C 1.5754(4) -0.1684(2) 0.3743(3) 0.0543(14) Uani 1 1 d . . .
H63A H 1.5337 -0.1865 0.3361 0.065 Uiso 1 1 calc R . .
H63B H 1.5805 -0.1986 0.4105 0.065 Uiso 1 1 calc R . .
C71 C 1.1226(3) -0.03120(18) 0.2357(2) 0.0271(8) Uani 1 1 d . . .
C81 C 1.3773(3) -0.15553(17) 0.5350(2) 0.0260(8) Uani 1 1 d . . .
C91 C 0.9963(3) -0.24051(18) 0.6442(2) 0.0257(8) Uani 1 1 d . . .
C100 C 0.5685(6) -0.0508(3) 0.8419(3) 0.0659(18) Uani 1 1 d . . .
H10A H 0.5752 -0.0577 0.8902 0.079 Uiso 1 1 calc R . .
C110 C 0.2555(4) 0.3318(2) 0.5118(3) 0.0475(12) Uani 1 1 d . . .
H11C H 0.3232 0.3399 0.5358 0.057 Uiso 1 1 calc R . .
C120 C 0.2208(4) 0.2713(2) 0.2828(3) 0.0423(11) Uani 1 1 d . . .
H12C H 0.1862 0.2691 0.3228 0.051 Uiso 1 1 calc R . .
C130 C 1.1214(4) 0.2285(2) 0.8023(3) 0.0484(12) Uani 1 1 d . . .
H13A H 1.1021 0.2534 0.8395 0.058 Uiso 1 1 calc R . .
Cl1 Cl 0.6438(3) -0.10307(14) 0.80674(14) 0.1516(15) Uani 1 1 d . . .
Cl2 Cl 0.4436(2) -0.06399(16) 0.80799(15) 0.1366(12) Uani 1 1 d . . .
Cl3 Cl 0.5984(2) 0.02432(9) 0.82686(11) 0.0976(7) Uani 1 1 d . . .
Cl4 Cl 0.2412(2) 0.37999(8) 0.44282(10) 0.0994(8) Uani 1 1 d . . .
Cl5 Cl 0.17041(14) 0.34543(8) 0.56639(12) 0.0854(6) Uani 1 1 d . . .
Cl6 Cl 0.25427(13) 0.25508(6) 0.48545(9) 0.0680(4) Uani 1 1 d . . .
Cl7 Cl 0.34161(12) 0.24526(11) 0.30330(12) 0.0940(7) Uani 1 1 d . . .
Cl8 Cl 0.15641(15) 0.22504(9) 0.22307(10) 0.0791(5) Uani 1 1 d . . .
Cl9 Cl 0.21825(15) 0.34737(7) 0.25645(12) 0.0845(6) Uani 1 1 d . . .
Cl10 Cl 1.09131(16) 0.27037(9) 0.72969(12) 0.0975(8) Uani 1 1 d . . .
Cl11 Cl 1.25062(10) 0.21593(6) 0.81573(7) 0.0507(3) Uani 1 1 d . . .
Cl12 Cl 1.05580(11) 0.15917(7) 0.79921(8) 0.0585(4) Uani 1 1 d . . .

loop_
_atom_site_aniso_label
_atom_site_aniso_U_11
_atom_site_aniso_U_22
_atom_site_aniso_U_33
_atom_site_aniso_U_23
_atom_site_aniso_U_13
_atom_site_aniso_U_12
Fe1 0.0207(3) 0.0187(3) 0.0169(3) 0.00099(18) 0.00221(19) 0.00150(18)
Fe2 0.0203(3) 0.0176(2) 0.0161(3) 0.00076(18) 0.00187(19) 0.00037(18)
Fe3 0.0216(3) 0.0186(3) 0.0172(3) 0.00132(18) 0.00236(19) 0.00148(19)
O13 0.0225(13) 0.0204(12) 0.0186(13) -0.0009(9) 0.0031(10) -0.0009(9)
O16 0.0279(14) 0.0196(12) 0.0182(13) -0.0011(9) 0.0018(10) 0.0005(10)
O20 0.0319(16) 0.0236(14) 0.050(2) 0.0059(13) -0.0051(14) -0.0006(11)
O24 0.0390(17) 0.0175(13) 0.050(2) 0.0012(12) -0.0096(14) -0.0013(12)
O33 0.0209(12) 0.0190(12) 0.0205(13) -0.0003(9) -0.0003(10) 0.0004(9)
O53 0.0228(13) 0.0206(12) 0.0171(12) -0.0008(9) 0.0012(10) -0.0020(9)
O36 0.0226(13) 0.0283(13) 0.0165(13) 0.0028(10) 0.0008(10) 0.0031(10)
O40 0.0493(19) 0.0361(17) 0.0327(17) 0.0015(13) 0.0194(14) -0.0023(13)
O44 0.0442(18) 0.057(2) 0.0175(14) -0.0032(13) 0.0035(13) -0.0117(15)
O56 0.0214(13) 0.0186(12) 0.0266(14) 0.0026(10) 0.0043(10) -0.0011(9)
O60 0.0229(14) 0.0381(16) 0.0426(18) -0.0111(13) 0.0090(13) -0.0019(12)
O64 0.0429(19) 0.0385(17) 0.045(2) 0.0091(14) 0.0171(15) 0.0134(14)
N10 0.0247(16) 0.0179(15) 0.0237(16) 0.0012(12) 0.0018(13) 0.0030(11)
N30 0.0225(15) 0.0231(15) 0.0177(15) 0.0028(11) 0.0013(12) 0.0007(12)
N50 0.0216(15) 0.0216(15) 0.0197(16) 0.0001(11) 0.0044(12) -0.0010(11)
N70 0.0291(17) 0.0257(16) 0.0214(17) 0.0009(12) 0.0028(13) 0.0007(13)
N80 0.0236(17) 0.0286(17) 0.0295(18) -0.0005(13) 0.0029(14) 0.0049(13)
N90 0.0313(18) 0.0257(18) 0.0257(17) 0.0025(13) 0.0041(14) 0.0001(13)
S72 0.0803(10) 0.0692(9) 0.0198(6) -0.0086(6) -0.0030(6) 0.0164(8)
S82 0.0280(6) 0.0488(7) 0.0595(8) 0.0015(6) -0.0100(5) 0.0069(5)
S92 0.0556(8) 0.0229(6) 0.0885(11) 0.0140(6) 0.0347(7) 0.0074(5)
C11 0.0274(19) 0.0220(18) 0.0234(19) -0.0015(14) 0.0045(15) -0.0015(14)
C12 0.0218(18) 0.0220(17) 0.0206(18) -0.0009(13) -0.0025(14) -0.0005(13)
C14 0.031(2) 0.0193(18) 0.025(2) -0.0014(14) 0.0074(16) 0.0011(14)
C15 0.034(2) 0.0182(17) 0.0203(18) -0.0024(13) 0.0024(15) -0.0019(14)
C17 0.031(2) 0.0172(17) 0.028(2) 0.0031(14) 0.0008(16) 0.0029(14)
C18 0.037(2) 0.0201(18) 0.034(2) 0.0009(16) 0.0005(18) 0.0034(15)
C19 0.032(2) 0.0174(18) 0.035(2) 0.0018(15) 0.0040(17) 0.0009(14)
C21 0.044(3) 0.029(2) 0.057(3) 0.011(2) -0.018(2) -0.0022(19)
C22 0.048(3) 0.024(2) 0.076(4) 0.008(2) -0.014(3) 0.0026(19)
C23 0.044(3) 0.023(2) 0.073(4) 0.014(2) -0.010(3) -0.0040(18)
C31 0.0243(19) 0.0249(19) 0.0224(19) -0.0011(14) -0.0006(15) -0.0020(14)
C51 0.0226(18) 0.0278(19) 0.0209(19) -0.0017(14) -0.0004(15) -0.0041(14)
C32 0.0215(18) 0.0211(17) 0.0233(19) 0.0010(14) -0.0002(14) -0.0025(13)
C52 0.0278(19) 0.0235(18) 0.0198(18) -0.0038(14) 0.0001(15) -0.0068(14)
C34 0.0227(19) 0.031(2) 0.0231(19) 0.0054(15) 0.0011(15) 0.0061(15)
C35 0.0207(18) 0.035(2) 0.0181(18) 0.0024(15) -0.0007(14) 0.0035(15)
C37 0.0258(19) 0.030(2) 0.0163(18) 0.0031(14) 0.0024(15) -0.0008(15)
C38 0.032(2) 0.044(2) 0.0181(19) 0.0044(17) 0.0005(16) -0.0056(17)
C39 0.034(2) 0.036(2) 0.0183(19) 0.0020(15) 0.0029(16) 0.0016(16)
C41 0.051(3) 0.044(3) 0.044(3) 0.010(2) 0.021(2) -0.001(2)
C42 0.039(3) 0.070(3) 0.029(2) 0.019(2) 0.015(2) 0.010(2)
C43 0.057(3) 0.067(3) 0.024(2) -0.005(2) 0.012(2) -0.006(3)
C54 0.0239(19) 0.028(2) 0.030(2) 0.0053(15) 0.0059(16) -0.0029(15)
C55 0.0224(18) 0.0233(18) 0.032(2) 0.0009(15) 0.0073(16) -0.0029(14)
C57 0.0246(19) 0.0245(18) 0.028(2) -0.0058(15) 0.0026(15) 0.0020(14)
C58 0.0243(19) 0.031(2) 0.032(2) -0.0035(16) 0.0071(16) 0.0007(15)
C59 0.0218(19) 0.034(2) 0.031(2) -0.0011(16) 0.0046(16) -0.0013(15)
C61 0.028(2) 0.050(3) 0.054(3) -0.021(2) 0.011(2) 0.0008(19)
C62 0.036(3) 0.042(3) 0.071(4) -0.014(2) 0.002(2) 0.011(2)
C63 0.050(3) 0.034(3) 0.081(4) 0.004(2) 0.016(3) 0.012(2)
C71 0.028(2) 0.0272(19) 0.026(2) 0.0015(15) 0.0029(16) 0.0032(15)
C81 0.027(2) 0.0225(18) 0.029(2) -0.0033(15) 0.0039(16) -0.0017(15)
C91 0.0230(19) 0.027(2) 0.027(2) 0.0025(15) 0.0061(15) 0.0008(14)
C100 0.108(5) 0.051(3) 0.043(3) 0.002(2) 0.021(3) -0.009(3)
C110 0.049(3) 0.035(3) 0.056(3) -0.002(2) -0.001(2) -0.012(2)
C120 0.036(2) 0.041(3) 0.052(3) 0.007(2) 0.014(2) 0.0014(19)
C130 0.049(3) 0.038(3) 0.055(3) -0.002(2) -0.004(2) 0.002(2)
Cl1 0.258(4) 0.124(2) 0.0930(18) 0.0371(15) 0.100(2) 0.086(2)
Cl2 0.139(2) 0.159(3) 0.113(2) -0.0473(19) 0.0208(17) -0.079(2)
Cl3 0.145(2) 0.0680(11) 0.0754(13) 0.0073(9) -0.0012(12) -0.0444(12)
Cl4 0.164(2) 0.0568(10) 0.0670(12) 0.0117(8) -0.0240(13) -0.0127(11)
Cl5 0.0663(10) 0.0681(10) 0.1294(17) -0.0361(11) 0.0422(11) -0.0286(8)
Cl6 0.0808(11) 0.0357(7) 0.0911(12) -0.0028(7) 0.0251(9) 0.0017(6)
Cl7 0.0375(8) 0.1236(17) 0.1204(18) 0.0370(14) 0.0075(9) 0.0057(9)
Cl8 0.0844(12) 0.0826(12) 0.0718(11) -0.0253(9) 0.0155(9) -0.0264(9)
Cl9 0.0867(12) 0.0434(8) 0.1352(18) 0.0189(9) 0.0602(12) 0.0008(7)
Cl10 0.0863(13) 0.0808(12) 0.1113(16) 0.0526(12) -0.0417(12) -0.0181(10)
Cl11 0.0458(7) 0.0487(7) 0.0549(8) 0.0024(6) -0.0044(6) -0.0031(5)
Cl12 0.0507(8) 0.0530(8) 0.0668(9) 0.0105(6) -0.0121(7) -0.0084(6)

loop_
_atom_type_symbol
_atom_type_description
_atom_type_scat_dispersion_real
_atom_type_scat_dispersion_imag
_atom_type_scat_source
C C 0.0033 0.0016 'International Tables Vol C Tables 4.2.6.8 and 6.1.1.4'
H H 0.0000 0.0000 'International Tables Vol C Tables 4.2.6.8 and 6.1.1.4'
N N 0.0061 0.0033 'International Tables Vol C Tables 4.2.6.8 and 6.1.1.4'
O O 0.0106 0.0060 'International Tables Vol C Tables 4.2.6.8 and 6.1.1.4'
S S 0.1246 0.1234 'International Tables Vol C Tables 4.2.6.8 and 6.1.1.4'
Fe Fe 0.3463 0.8444 'International Tables Vol C Tables 4.2.6.8 and 6.1.1.4'
Cl Cl 0.1484 0.1585 'International Tables Vol C Tables 4.2.6.8 and 6.1.1.4'

loop_
_geom_angle_atom_site_label_1
_geom_angle_atom_site_label_2
_geom_angle_atom_site_label_3
_geom_angle
_geom_angle_site_symmetry_1
_geom_angle_site_symmetry_3
_geom_angle_publ_flag
O53 Fe1 O36 97.93(10) . . ?
O53 Fe1 O13 98.89(10) . . ?
O36 Fe1 O13 74.73(11) . . ?
O53 Fe1 N80 99.68(12) . . ?
O36 Fe1 N80 91.52(12) . . ?
O13 Fe1 N80 158.23(12) . . ?
O53 Fe1 O16 74.53(10) . . ?
O36 Fe1 O16 166.38(11) . . ?
O13 Fe1 O16 94.96(11) . . ?
N80 Fe1 O16 100.85(13) . . ?
O53 Fe1 N10 151.01(11) . . ?
O36 Fe1 N10 109.15(11) . . ?
O13 Fe1 N10 79.10(11) . . ?
N80 Fe1 N10 89.97(12) . . ?
O16 Fe1 N10 76.84(11) . . ?
O16 Fe2 O53 75.04(10) . . ?
O16 Fe2 O33 98.69(11) . 3_756 ?
O53 Fe2 O33 100.69(10) . 3_756 ?
O16 Fe2 O56 168.22(11) . . ?
O53 Fe2 O56 96.57(10) . . ?
O33 Fe2 O56 74.44(10) 3_756 . ?
O16 Fe2 N70 91.55(12) . . ?
O53 Fe2 N70 158.70(12) . . ?
O33 Fe2 N70 97.61(12) 3_756 . ?
O56 Fe2 N70 98.77(12) . . ?
O16 Fe2 N50 107.81(11) . . ?
O53 Fe2 N50 79.42(11) . . ?
O33 Fe2 N50 152.42(11) 3_756 . ?
O56 Fe2 N50 78.14(11) . . ?
N70 Fe2 N50 89.35(12) . . ?
O13 Fe3 O56 98.71(11) . 3_756 ?
O13 Fe3 O33 99.45(10) . . ?
O56 Fe3 O33 75.09(10) 3_756 . ?
O13 Fe3 N90 98.01(12) . . ?
O56 Fe3 N90 92.08(12) 3_756 . ?
O33 Fe3 N90 159.68(13) . . ?
O13 Fe3 O36 74.49(11) . . ?
O56 Fe3 O36 169.21(11) 3_756 . ?
O33 Fe3 O36 97.50(10) . . ?
N90 Fe3 O36 97.12(12) . . ?
O13 Fe3 N30 151.51(11) . . ?
O56 Fe3 N30 108.25(11) 3_756 . ?
O33 Fe3 N30 79.27(11) . . ?
N90 Fe3 N30 90.24(12) . . ?
O36 Fe3 N30 77.46(11) . . ?
C12 O13 Fe3 128.5(2) . . ?
C12 O13 Fe1 114.7(2) . . ?
Fe3 O13 Fe1 106.04(12) . . ?
C15 O16 Fe2 133.1(2) . . ?
C15 O16 Fe1 121.5(2) . . ?
Fe2 O16 Fe1 105.04(11) . . ?
C19 O20 C21 110.5(3) . . ?
C19 O24 C23 110.3(3) . . ?
C32 O33 Fe3 113.2(2) . . ?
C32 O33 Fe2 129.5(2) . 3_756 ?
Fe3 O33 Fe2 105.28(11) . 3_756 ?
C52 O53 Fe1 129.5(2) . . ?
C52 O53 Fe2 113.6(2) . . ?
Fe1 O53 Fe2 105.10(11) . . ?
C35 O36 Fe1 134.3(2) . . ?
C35 O36 Fe3 120.9(2) . . ?
Fe1 O36 Fe3 104.45(12) . . ?
C39 O40 C41 110.6(3) . . ?
C39 O44 C43 110.0(4) . . ?
C55 O56 Fe3 134.8(2) . 3_756 ?
C55 O56 Fe2 120.1(2) . . ?
Fe3 O56 Fe2 105.14(11) 3_756 . ?
C59 O60 C61 109.7(3) . . ?
C59 O64 C63 110.1(4) . . ?
C14 N10 C11 112.3(3) . . ?
C14 N10 C17 110.0(3) . . ?
C11 N10 C17 109.2(3) . . ?
C14 N10 Fe1 103.3(2) . . ?
C11 N10 Fe1 106.5(2) . . ?
C17 N10 Fe1 115.5(2) . . ?
C34 N30 C37 110.9(3) . . ?
C34 N30 C31 112.6(3) . . ?
C37 N30 C31 111.0(3) . . ?
C34 N30 Fe3 103.6(2) . . ?
C37 N30 Fe3 111.3(2) . . ?
C31 N30 Fe3 107.2(2) . . ?
C54 N50 C57 110.6(3) . . ?
C54 N50 C51 113.1(3) . . ?
C57 N50 C51 110.2(3) . . ?
C54 N50 Fe2 103.1(2) . . ?
C57 N50 Fe2 111.9(2) . . ?
C51 N50 Fe2 107.7(2) . . ?
C71 N70 Fe2 167.9(3) . . ?
C81 N80 Fe1 161.0(3) . . ?
C91 N90 Fe3 167.7(3) . . ?
N10 C11 C12 112.2(3) . . ?
O13 C12 C11 110.0(3) . . ?
N10 C14 C15 110.1(3) . . ?
O16 C15 C14 107.5(3) . . ?
N10 C17 C18 113.2(3) . . ?
C19 C18 C17 113.1(3) . . ?
O20 C19 O24 111.0(3) . . ?
O20 C19 C18 109.2(3) . . ?
O24 C19 C18 106.8(3) . . ?
O20 C21 C22 110.4(4) . . ?
C23 C22 C21 109.0(4) . . ?
O24 C23 C22 110.1(4) . . ?
N30 C31 C32 111.6(3) . . ?
N50 C51 C52 111.7(3) . . ?
O33 C32 C31 109.4(3) . . ?
O53 C52 C51 109.4(3) . . ?
N30 C34 C35 110.0(3) . . ?
O36 C35 C34 107.6(3) . . ?
N30 C37 C38 114.0(3) . . ?
C39 C38 C37 112.5(3) . . ?
O40 C39 O44 111.1(3) . . ?
O40 C39 C38 109.9(3) . . ?
O44 C39 C38 107.7(3) . . ?
O40 C41 C42 110.3(4) . . ?
C41 C42 C43 109.1(4) . . ?
O44 C43 C42 109.9(4) . . ?
N50 C54 C55 109.8(3) . . ?
O56 C55 C54 108.3(3) . . ?
N50 C57 C58 115.8(3) . . ?
C59 C58 C57 109.7(3) . . ?
O64 C59 O60 110.9(3) . . ?
O64 C59 C58 107.5(3) . . ?
O60 C59 C58 109.7(3) . . ?
O60 C61 C62 109.6(4) . . ?
C63 C62 C61 109.6(4) . . ?
O64 C63 C62 110.3(4) . . ?
N70 C71 S72 178.8(4) . . ?
N80 C81 S82 179.5(4) . . ?
N90 C91 S92 178.4(4) . . ?
Cl3 C100 Cl1 112.5(4) . . ?
Cl3 C100 Cl2 108.6(4) . . ?
Cl1 C100 Cl2 108.0(4) . . ?
Cl5 C110 Cl6 112.5(3) . . ?
Cl5 C110 Cl4 114.0(3) . . ?
Cl6 C110 Cl4 108.8(3) . . ?
Cl7 C120 Cl8 110.8(3) . . ?
Cl7 C120 Cl9 111.6(3) . . ?
Cl8 C120 Cl9 110.1(3) . . ?
Cl12 C130 Cl10 110.9(3) . . ?
Cl12 C130 Cl11 111.2(3) . . ?
Cl10 C130 Cl11 109.5(3) . . ?

loop_
_geom_bond_atom_site_label_1
_geom_bond_atom_site_label_2
_geom_bond_distance
_geom_bond_site_symmetry_2
_geom_bond_publ_flag
Fe1 O53 1.982(2) . ?
Fe1 O36 1.988(3) . ?
Fe1 O13 1.989(3) . ?
Fe1 N80 2.011(3) . ?
Fe1 O16 2.009(3) . ?
Fe1 N10 2.295(3) . ?
Fe2 O16 1.971(2) . ?
Fe2 O53 1.997(3) . ?
Fe2 O33 1.996(2) 3_756 ?
Fe2 O56 2.008(2) . ?
Fe2 N70 2.010(3) . ?
Fe2 N50 2.252(3) . ?
Fe3 O13 1.972(3) . ?
Fe3 O56 1.983(3) 3_756 ?
Fe3 O33 1.992(2) . ?
Fe3 N90 2.013(3) . ?
Fe3 O36 2.016(3) . ?
Fe3 N30 2.268(3) . ?
O13 C12 1.412(4) . ?
O16 C15 1.423(4) . ?
O20 C19 1.398(5) . ?
O20 C21 1.440(5) . ?
O24 C19 1.422(5) . ?
O24 C23 1.439(5) . ?
O33 C32 1.418(4) . ?
O33 Fe2 1.996(2) 3_756 ?
O53 C52 1.421(4) . ?
O36 C35 1.426(4) . ?
O40 C39 1.403(5) . ?
O40 C41 1.453(6) . ?
O44 C39 1.407(5) . ?
O44 C43 1.444(6) . ?
O56 C55 1.417(4) . ?
O56 Fe3 1.983(3) 3_756 ?
O60 C59 1.420(5) . ?
O60 C61 1.440(5) . ?
O64 C59 1.405(5) . ?
O64 C63 1.437(6) . ?
N10 C14 1.478(5) . ?
N10 C11 1.501(5) . ?
N10 C17 1.505(5) . ?
N30 C34 1.490(5) . ?
N30 C37 1.494(5) . ?
N30 C31 1.497(5) . ?
N50 C54 1.489(5) . ?
N50 C57 1.491(5) . ?
N50 C51 1.496(5) . ?
N70 C71 1.172(5) . ?
N80 C81 1.167(5) . ?
N90 C91 1.166(5) . ?
S72 C71 1.601(4) . ?
S82 C81 1.611(4) . ?
S92 C91 1.611(4) . ?
C11 C12 1.528(5) . ?
C14 C15 1.516(5) . ?
C17 C18 1.534(5) . ?
C18 C19 1.509(5) . ?
C21 C22 1.508(7) . ?
C22 C23 1.499(7) . ?
C31 C32 1.534(5) . ?
C51 C52 1.531(5) . ?
C34 C35 1.520(5) . ?
C37 C38 1.530(5) . ?
C38 C39 1.504(6) . ?
C41 C42 1.500(8) . ?
C42 C43 1.508(8) . ?
C54 C55 1.521(5) . ?
C57 C58 1.527(5) . ?
C58 C59 1.506(6) . ?
C61 C62 1.515(8) . ?
C62 C63 1.501(8) . ?
C100 Cl3 1.724(6) . ?
C100 Cl1 1.747(7) . ?
C100 Cl2 1.769(8) . ?
C110 Cl5 1.735(6) . ?
C110 Cl6 1.757(5) . ?
C110 Cl4 1.759(6) . ?
C120 Cl7 1.733(5) . ?
C120 Cl8 1.738(6) . ?
C120 Cl9 1.744(5) . ?
C130 Cl12 1.750(5) . ?
C130 Cl10 1.756(6) . ?
C130 Cl11 1.758(6) . ?
